data_1551246
loop_
_publ_author_name
'Lalrempuia, Ralte'
'Underhaug, Jarl'
'T\"ornroos, Karl W.'
'Le Roux, Erwan'

_publ_section_title
;
 Anionic hafnium species: an active catalytic intermediate for the
 coupling of epoxides with CO <sub>2</sub> ?
;
_journal_issue 50
_journal_name_full 'Chemical Communications'
_journal_page_first 7227
_journal_page_last 7230
_journal_paper_doi 10.1039/C9CC02695A
_journal_volume 55
_journal_year 2019
_chemical_formula_moiety 'C31 H44 Cl3 Hf N2 O2, C36 H30 N P2, 2(C4 H8 O)'
_chemical_formula_sum 'C75 H90 Cl3 Hf N3 O4 P2'
_chemical_formula_weight 1444.27
_chemical_properties_physical Air-sensitive,Moisture-sensitive,Oxygen-sensitive
_space_group_crystal_system triclinic
_space_group_IT_number 2
_space_group_name_Hall '-P 1'
_space_group_name_H-M_alt 'P -1'
_symmetry_space_group_name_Hall '-P 1'
_symmetry_space_group_name_H-M 'P -1'
_atom_sites_solution_hydrogens geom
_audit_creation_method SHELXL-2017/1
_audit_update_record
;
2019-04-05 deposited with the CCDC.    2019-05-29 downloaded from the CCDC.
;
_cell_angle_alpha 109.7190(10)
_cell_angle_beta 93.3830(10)
_cell_angle_gamma 116.0500(10)
_cell_formula_units_Z 2
_cell_length_a 15.0310(12)
_cell_length_b 15.1732(12)
_cell_length_c 20.3432(17)
_cell_measurement_reflns_used 9938
_cell_measurement_temperature 103(2)
_cell_measurement_theta_max 27.42
_cell_measurement_theta_min 2.19
_cell_volume 3804.3(5)
_computing_cell_refinement 'Bruker AXS Inc. SAINT V6.45A'
_computing_data_collection 'Bruker AXS Inc. APEX2 v2008.1-0'
_computing_data_reduction 'Bruker AXS Inc. SAINT V6.45A'
_computing_structure_refinement 'SHELXL-2017/1 (Sheldrick, 2017)'
_computing_structure_solution 'SHELXT 2014/5 (Sheldrick, 2014)'
_diffrn_ambient_temperature 103(2)
_diffrn_measured_fraction_theta_full 1.000
_diffrn_measured_fraction_theta_max 0.999
_diffrn_measurement_device_type 'Bruker AXS APEXII Pt135 CCD detector'
_diffrn_measurement_method '\w scans'
_diffrn_radiation_type MoK\a
_diffrn_radiation_wavelength 0.71073
_diffrn_reflns_av_R_equivalents 0.0637
_diffrn_reflns_av_unetI/netI 0.0677
_diffrn_reflns_Laue_measured_fraction_full 1.000
_diffrn_reflns_Laue_measured_fraction_max 0.999
_diffrn_reflns_limit_h_max 19
_diffrn_reflns_limit_h_min -19
_diffrn_reflns_limit_k_max 19
_diffrn_reflns_limit_k_min -19
_diffrn_reflns_limit_l_max 26
_diffrn_reflns_limit_l_min -26
_diffrn_reflns_number 55516
_diffrn_reflns_point_group_measured_fraction_full 1.000
_diffrn_reflns_point_group_measured_fraction_max 0.999
_diffrn_reflns_theta_full 25.242
_diffrn_reflns_theta_max 27.877
_diffrn_reflns_theta_min 1.614
_diffrn_source 'Bruker AXS TXS Ultra Rotating Anode'
_exptl_absorpt_coefficient_mu 1.565
_exptl_absorpt_correction_T_max 1.0000
_exptl_absorpt_correction_T_min 0.6294
_exptl_absorpt_correction_type numerical
_exptl_absorpt_process_details SADABS-2012/1
_exptl_crystal_colour colourless
_exptl_crystal_density_diffrn 1.261
_exptl_crystal_description prism
_exptl_crystal_F_000 1492
_exptl_crystal_size_max 0.163
_exptl_crystal_size_mid 0.089
_exptl_crystal_size_min 0.087
_exptl_transmission_factor_max 0.91413
_exptl_transmission_factor_min 0.85142
_refine_diff_density_max 4.278
_refine_diff_density_min -1.962
_refine_diff_density_rms 0.158
_refine_ls_extinction_method none
_refine_ls_goodness_of_fit_ref 1.048
_refine_ls_hydrogen_treatment constr
_refine_ls_matrix_type full
_refine_ls_number_parameters 806
_refine_ls_number_reflns 18138
_refine_ls_number_restraints 744
_refine_ls_restrained_S_all 1.029
_refine_ls_R_factor_all 0.0647
_refine_ls_R_factor_gt 0.0531
_refine_ls_shift/su_max 0.002
_refine_ls_shift/su_mean 0.000
_refine_ls_structure_factor_coef Fsqd
_refine_ls_weighting_details 'w=1/[\s^2^(Fo^2^)+(0.0834P)^2^+7.0140P] where P=(Fo^2^+2Fc^2^)/3'
_refine_ls_weighting_scheme calc
_refine_ls_wR_factor_gt 0.1391
_refine_ls_wR_factor_ref 0.1461
_reflns_Friedel_coverage 0.000
_reflns_number_gt 15414
_reflns_number_total 18138
_reflns_threshold_expression 'I > 2\s(I)'
_cod_data_source_file c9cc02695a2.cif
_cod_data_source_block Compound3
_cod_database_code 1551246
_shelx_shelxl_version_number 2017/1
_shelx_space_group_comment
;
The symmetry employed for this shelxl refinement is uniquely defined
by the following loop, which should always be used as a source of
symmetry information in preference to the above space-group names.
They are only intended as comments.
;
_shelx_estimated_absorpt_t_min 0.785
_shelx_estimated_absorpt_t_max 0.876
_platon_squeeze_void_probe_radius 1.20

loop_
_space_group_symop_operation_xyz
'x, y, z'
'-x, -y, -z'

loop_
_atom_site_label
_atom_site_type_symbol
_atom_site_fract_x
_atom_site_fract_y
_atom_site_fract_z
_atom_site_U_iso_or_equiv
_atom_site_adp_type
_atom_site_occupancy
_atom_site_site_symmetry_order
_atom_site_calc_flag
_atom_site_refinement_flags_posn
_atom_site_refinement_flags_adp
Hf1 Hf 0.55851(2) 0.50775(2) 0.20482(2) 0.01502(7) Uani 1 1 d . .
Cl1 Cl 0.52697(17) 0.51095(19) 0.32388(10) 0.0657(5) Uani 1 1 d . .
Cl2 Cl 0.69843(9) 0.69665(10) 0.27072(8) 0.0358(3) Uani 1 1 d . .
Cl3 Cl 0.40663(9) 0.33104(9) 0.13689(7) 0.0284(3) Uani 1 1 d . .
P1 P 0.12396(8) -0.01584(8) 0.31353(6) 0.0140(2) Uani 1 1 d . .
P2 P 0.02460(8) 0.11993(8) 0.34100(6) 0.0141(2) Uani 1 1 d . .
O1 O 0.6527(2) 0.4468(2) 0.19388(16) 0.0173(6) Uani 1 1 d . .
O2 O 0.4818(2) 0.5722(2) 0.17492(16) 0.0157(6) Uani 1 1 d . .
N1 N 0.6751(3) 0.4930(3) 0.07080(17) 0.0118(6) Uani 1 1 d . .
N2 N 0.6013(3) 0.5899(3) 0.07298(18) 0.0132(6) Uani 1 1 d . .
N3 N 0.0372(3) 0.0162(3) 0.3098(2) 0.0165(7) Uani 1 1 d . .
C1 C 0.6163(3) 0.5308(3) 0.1046(2) 0.0130(7) Uani 1 1 d . .
C2 C 0.6547(3) 0.5970(3) 0.0145(2) 0.0148(8) Uani 1 1 d . .
H2A H 0.709722 0.671207 0.027215 0.018 Uiso 1 1 calc R U
H2AB H 0.606567 0.572553 -0.031246 0.018 Uiso 1 1 calc R U
C3 C 0.6979(3) 0.5224(3) 0.0091(2) 0.0151(8) Uani 1 1 d . .
H3A H 0.664197 0.458293 -0.037114 0.018 Uiso 1 1 calc R U
H3AB H 0.772430 0.559340 0.013319 0.018 Uiso 1 1 calc R U
C4 C 0.7138(3) 0.4307(3) 0.0879(2) 0.0141(7) Uani 1 1 d . .
C5 C 0.7029(3) 0.4106(3) 0.1502(2) 0.0149(8) Uani 1 1 d . .
C6 C 0.7469(3) 0.3528(3) 0.1669(2) 0.0164(8) Uani 1 1 d . .
C7 C 0.7980(3) 0.3164(3) 0.1195(2) 0.0191(8) Uani 1 1 d . .
H7 H 0.827234 0.277157 0.130204 0.023 Uiso 1 1 calc R U
C8 C 0.8088(3) 0.3346(3) 0.0565(2) 0.0187(8) Uani 1 1 d . .
C9 C 0.7655(3) 0.3919(3) 0.0418(2) 0.0172(8) Uani 1 1 d . .
H9 H 0.771084 0.405027 -0.000687 0.021 Uiso 1 1 calc R U
C10 C 0.7390(4) 0.3322(4) 0.2356(2) 0.0205(9) Uani 1 1 d . .
C11 C 0.7855(4) 0.4373(4) 0.3023(3) 0.0262(10) Uani 1 1 d . .
H11A H 0.781790 0.422149 0.345546 0.039 Uiso 1 1 calc R U
H11B H 0.747487 0.475284 0.300552 0.039 Uiso 1 1 calc R U
H11C H 0.857032 0.482017 0.303720 0.039 Uiso 1 1 calc R U
C12 C 0.6252(4) 0.2615(4) 0.2328(3) 0.0302(11) Uani 1 1 d . .
H12A H 0.620999 0.244449 0.275267 0.045 Uiso 1 1 calc R U
H12B H 0.594933 0.194922 0.189121 0.045 Uiso 1 1 calc R U
H12C H 0.588047 0.300651 0.232265 0.045 Uiso 1 1 calc R U
C13 C 0.7965(4) 0.2729(4) 0.2440(3) 0.0319(11) Uani 1 1 d . .
H13A H 0.793193 0.264434 0.289585 0.048 Uiso 1 1 calc R U
H13B H 0.868046 0.314317 0.243735 0.048 Uiso 1 1 calc R U
H13C H 0.765009 0.202012 0.203904 0.048 Uiso 1 1 calc R U
C14 C 0.8717(4) 0.2969(4) 0.0097(3) 0.0261(10) Uani 1 1 d . .
C15 C 0.8512(5) 0.1858(4) 0.0019(3) 0.0369(13) Uani 1 1 d . .
H15A H 0.894092 0.165317 -0.027185 0.055 Uiso 1 1 calc R U
H15B H 0.779060 0.133768 -0.021829 0.055 Uiso 1 1 calc R U
H15C H 0.867116 0.186892 0.049654 0.055 Uiso 1 1 calc R U
C16 C 0.9854(5) 0.3756(5) 0.0490(4) 0.0530(18) Uani 1 1 d . .
H16A H 1.028324 0.361156 0.017234 0.079 Uiso 1 1 calc R U
H16B H 1.000973 0.366119 0.092793 0.079 Uiso 1 1 calc R U
H16C H 0.998980 0.449465 0.061934 0.079 Uiso 1 1 calc R U
C17 C 0.8512(7) 0.2946(7) -0.0646(4) 0.061(2) Uani 1 1 d . .
H17A H 0.895082 0.273144 -0.091965 0.091 Uiso 1 1 calc R U
H17B H 0.865887 0.366137 -0.060460 0.091 Uiso 1 1 calc R U
H17C H 0.779420 0.242987 -0.089526 0.091 Uiso 1 1 calc R U
C18 C 0.5557(3) 0.6561(3) 0.0975(2) 0.0131(7) Uani 1 1 d . .
C19 C 0.4974(3) 0.6462(3) 0.1490(2) 0.0135(7) Uani 1 1 d . .
C20 C 0.4550(3) 0.7143(3) 0.1722(2) 0.0147(8) Uani 1 1 d . .
C21 C 0.4723(3) 0.7900(3) 0.1426(2) 0.0173(8) Uani 1 1 d . .
H21 H 0.444204 0.836452 0.158204 0.021 Uiso 1 1 calc R U
C22 C 0.5285(3) 0.7994(3) 0.0916(2) 0.0176(8) Uani 1 1 d . .
C23 C 0.5685(3) 0.7305(3) 0.0676(2) 0.0161(8) Uani 1 1 d . .
H23 H 0.604525 0.733767 0.030899 0.019 Uiso 1 1 calc R U
C24 C 0.3923(3) 0.7059(4) 0.2286(2) 0.0197(9) Uani 1 1 d . .
C25 C 0.3530(4) 0.7868(4) 0.2469(3) 0.0264(10) Uani 1 1 d . .
H25A H 0.314438 0.778993 0.283669 0.040 Uiso 1 1 calc R U
H25B H 0.308504 0.773417 0.203453 0.040 Uiso 1 1 calc R U
H25C H 0.411053 0.859810 0.265311 0.040 Uiso 1 1 calc R U
C26 C 0.2980(4) 0.5928(4) 0.2006(3) 0.0278(10) Uani 1 1 d . .
H26A H 0.259600 0.587651 0.237711 0.042 Uiso 1 1 calc R U
H26B H 0.320309 0.538823 0.189234 0.042 Uiso 1 1 calc R U
H26C H 0.254209 0.580313 0.157104 0.042 Uiso 1 1 calc R U
C27 C 0.4590(4) 0.7307(4) 0.3004(3) 0.0276(10) Uani 1 1 d . .
H27A H 0.417119 0.721831 0.335301 0.041 Uiso 1 1 calc R U
H27B H 0.515330 0.804743 0.319555 0.041 Uiso 1 1 calc R U
H27C H 0.486719 0.681328 0.291839 0.041 Uiso 1 1 calc R U
C28 C 0.5494(4) 0.8868(4) 0.0624(3) 0.0232(9) Uani 1 1 d . .
C29 C 0.6661(5) 0.9469(6) 0.0669(6) 0.073(3) Uani 1 1 d . .
H29A H 0.681474 1.005653 0.051534 0.109 Uiso 1 1 calc R U
H29B H 0.685252 0.896704 0.035273 0.109 Uiso 1 1 calc R U
H29C H 0.704838 0.976084 0.116602 0.109 Uiso 1 1 calc R U
C30 C 0.4927(6) 0.8368(5) -0.0149(3) 0.0501(17) Uani 1 1 d . .
H30A H 0.509616 0.892685 -0.033288 0.075 Uiso 1 1 calc R U
H30B H 0.419020 0.800268 -0.018672 0.075 Uiso 1 1 calc R U
H30C H 0.512224 0.784702 -0.043204 0.075 Uiso 1 1 calc R U
C31 C 0.5267(8) 0.9716(6) 0.1079(4) 0.069(2) Uani 1 1 d . .
H31A H 0.550814 1.030532 0.091979 0.103 Uiso 1 1 calc R U
H31B H 0.561595 0.999055 0.158454 0.103 Uiso 1 1 calc R U
H31C H 0.452864 0.940785 0.103151 0.103 Uiso 1 1 calc R U
C32 C 0.2140(3) 0.0301(3) 0.2622(2) 0.0195(8) Uani 1 1 d . .
C33 C 0.3122(4) 0.0434(4) 0.2777(3) 0.0264(10) Uani 1 1 d . .
H33 H 0.333489 0.031081 0.317078 0.032 Uiso 1 1 calc R U
C34 C 0.3781(4) 0.0744(4) 0.2352(3) 0.0363(12) Uani 1 1 d . .
H34 H 0.444362 0.082422 0.245156 0.044 Uiso 1 1 calc R U
C35 C 0.3485(4) 0.0938(4) 0.1788(3) 0.0355(12) Uani 1 1 d . .
H35 H 0.394873 0.116861 0.150699 0.043 Uiso 1 1 calc R U
C36 C 0.2511(4) 0.0799(4) 0.1627(3) 0.0328(11) Uani 1 1 d . .
H36 H 0.230553 0.092646 0.123247 0.039 Uiso 1 1 calc R U
C37 C 0.1834(4) 0.0474(4) 0.2042(3) 0.0243(9) Uani 1 1 d . .
H37 H 0.116382 0.036967 0.192813 0.029 Uiso 1 1 calc R U
C38 C 0.1962(3) 0.0318(4) 0.4038(2) 0.0204(9) Uani 1 1 d . .
C39 C 0.2704(4) 0.1396(4) 0.4400(3) 0.0274(10) Uani 1 1 d . .
H39 H 0.289706 0.185339 0.415021 0.033 Uiso 1 1 calc R U
C40 C 0.3160(4) 0.1797(5) 0.5125(3) 0.0346(12) Uani 1 1 d . .
H40 H 0.366026 0.253207 0.537202 0.042 Uiso 1 1 calc R U
C41 C 0.2892(4) 0.1141(5) 0.5487(3) 0.0394(13) Uani 1 1 d . .
H41 H 0.320644 0.142672 0.598469 0.047 Uiso 1 1 calc R U
C42 C 0.2175(4) 0.0075(5) 0.5140(3) 0.0363(12) Uani 1 1 d . .
H42 H 0.199787 -0.037558 0.539451 0.044 Uiso 1 1 calc R U
C43 C 0.1703(4) -0.0345(4) 0.4406(3) 0.0269(10) Uani 1 1 d . .
H43 H 0.120823 -0.108229 0.416161 0.032 Uiso 1 1 calc R U
C44 C 0.0620(3) -0.1602(3) 0.2745(2) 0.0156(8) Uani 1 1 d . .
C45 C -0.0428(3) -0.2208(3) 0.2641(2) 0.0193(9) Uani 1 1 d . .
H45 H -0.082377 -0.186361 0.278321 0.023 Uiso 1 1 calc R U
C46 C -0.0893(3) -0.3318(4) 0.2329(3) 0.0236(9) Uani 1 1 d . .
H46 H -0.160996 -0.373484 0.225462 0.028 Uiso 1 1 calc R U
C47 C -0.0318(4) -0.3823(3) 0.2124(3) 0.0216(9) Uani 1 1 d . .
H47 H -0.063965 -0.458400 0.190451 0.026 Uiso 1 1 calc R U
C48 C 0.0726(4) -0.3216(4) 0.2239(3) 0.0255(10) Uani 1 1 d . .
H48 H 0.112405 -0.356037 0.210741 0.031 Uiso 1 1 calc R U
C49 C 0.1196(3) -0.2105(4) 0.2546(3) 0.0238(10) Uani 1 1 d . .
H49 H 0.191303 -0.168965 0.262023 0.029 Uiso 1 1 calc R U
C50 C 0.0753(4) 0.2066(3) 0.2947(2) 0.0208(9) Uani 1 1 d . .
C51 C 0.1811(4) 0.2642(4) 0.3039(3) 0.0333(12) Uani 1 1 d . .
H51 H 0.226455 0.263519 0.338031 0.040 Uiso 1 1 calc R U
C52 C 0.2196(6) 0.3238(5) 0.2616(4) 0.0499(16) Uani 1 1 d . .
H52 H 0.291261 0.363803 0.267737 0.060 Uiso 1 1 calc R U
C53 C 0.1548(7) 0.3239(5) 0.2128(4) 0.0588(18) Uani 1 1 d . .
H53 H 0.180946 0.363155 0.184211 0.071 Uiso 1 1 calc R U
C54 C 0.0524(7) 0.2679(6) 0.2044(4) 0.0572(18) Uani 1 1 d . .
H54 H 0.007923 0.268594 0.169638 0.069 Uiso 1 1 calc R U
C55 C 0.0106(5) 0.2095(5) 0.2451(3) 0.0339(12) Uani 1 1 d . .
H55 H -0.061229 0.172139 0.238936 0.041 Uiso 1 1 calc R U
C56 C -0.1094(3) 0.0770(3) 0.3284(2) 0.0165(8) Uani 1 1 d . .
C57 C -0.1822(3) -0.0277(4) 0.2836(3) 0.0217(9) Uani 1 1 d . .
H57 H -0.161232 -0.078233 0.259718 0.026 Uiso 1 1 calc R U
C58 C -0.2852(4) -0.0586(4) 0.2738(3) 0.0283(10) Uani 1 1 d . .
H58 H -0.334994 -0.129975 0.242851 0.034 Uiso 1 1 calc R U
C59 C -0.3150(4) 0.0160(4) 0.3097(3) 0.0299(11) Uani 1 1 d . .
H59 H -0.385563 -0.004577 0.302453 0.036 Uiso 1 1 calc R U
C60 C -0.2434(4) 0.1191(4) 0.3555(3) 0.0258(10) Uani 1 1 d . .
H60 H -0.264719 0.168752 0.380698 0.031 Uiso 1 1 calc R U
C61 C -0.1405(4) 0.1507(4) 0.3648(3) 0.0212(9) Uani 1 1 d . .
H61 H -0.090994 0.222123 0.395928 0.025 Uiso 1 1 calc R U
C62 C 0.0792(4) 0.1965(4) 0.4358(2) 0.0214(9) Uani 1 1 d . .
C63 C 0.1491(4) 0.3066(4) 0.4666(3) 0.0341(12) Uani 1 1 d . .
H63 H 0.167777 0.345612 0.437098 0.041 Uiso 1 1 calc R U
C64 C 0.1909(5) 0.3583(5) 0.5402(3) 0.0438(14) Uani 1 1 d . .
H64 H 0.237983 0.433025 0.561270 0.053 Uiso 1 1 calc R U
C65 C 0.1645(5) 0.3018(5) 0.5830(3) 0.0411(13) Uani 1 1 d . .
H65 H 0.193572 0.338104 0.633521 0.049 Uiso 1 1 calc R U
C66 C 0.0967(4) 0.1937(4) 0.5536(3) 0.0290(10) Uani 1 1 d . .
H66 H 0.078757 0.155539 0.583605 0.035 Uiso 1 1 calc R U
C67 C 0.0544(4) 0.1403(4) 0.4798(2) 0.0224(9) Uani 1 1 d . .
H67 H 0.008300 0.065299 0.459266 0.027 Uiso 1 1 calc R U
O3 O 0.1157(7) 0.6364(5) 0.4983(4) 0.097(2) Uani 1 1 d . .
C68 C 0.1233(8) 0.5428(7) 0.4753(5) 0.071(2) Uani 1 1 d . .
H68A H 0.082173 0.494455 0.497427 0.085 Uiso 1 1 calc R U
H68B H 0.195248 0.559770 0.488059 0.085 Uiso 1 1 calc R U
C69 C 0.0827(8) 0.4921(7) 0.3954(4) 0.073(2) Uani 1 1 d . .
H69A H 0.116429 0.451126 0.371714 0.087 Uiso 1 1 calc R U
H69B H 0.008128 0.442965 0.382143 0.087 Uiso 1 1 calc R U
C70 C 0.1061(7) 0.5820(8) 0.3741(5) 0.076(2) Uani 1 1 d . .
H70A H 0.056070 0.559709 0.329919 0.091 Uiso 1 1 calc R U
H70B H 0.175753 0.612021 0.366278 0.091 Uiso 1 1 calc R U
C71 C 0.0974(8) 0.6610(7) 0.4383(6) 0.080(3) Uani 1 1 d . .
H71A H 0.148625 0.735305 0.447219 0.096 Uiso 1 1 calc R U
H71B H 0.028484 0.653668 0.430216 0.096 Uiso 1 1 calc R U
O4 O 0.8884(3) 0.7611(4) 0.0243(2) 0.0464(10) Uani 1 1 d . .
C72 C 0.9116(5) 0.8119(6) 0.1002(4) 0.0501(15) Uani 1 1 d . .
H72A H 0.983982 0.837709 0.121406 0.060 Uiso 1 1 calc R U
H72B H 0.867709 0.761725 0.120225 0.060 Uiso 1 1 calc R U
C73 C 0.8912(5) 0.9045(6) 0.1160(4) 0.0523(16) Uani 1 1 d . .
H73A H 0.818333 0.881911 0.115007 0.063 Uiso 1 1 calc R U
H73B H 0.934000 0.963464 0.163298 0.063 Uiso 1 1 calc R U
C74 C 0.9205(6) 0.9370(6) 0.0553(4) 0.0545(17) Uani 1 1 d . .
H74A H 0.995235 0.983762 0.065851 0.065 Uiso 1 1 calc R U
H74B H 0.885389 0.974914 0.045629 0.065 Uiso 1 1 calc R U
C75 C 0.8850(5) 0.8301(6) -0.0079(4) 0.0484(15) Uani 1 1 d . .
H75A H 0.814677 0.801651 -0.035294 0.058 Uiso 1 1 calc R U
H75B H 0.931019 0.837950 -0.040930 0.058 Uiso 1 1 calc R U

loop_
_atom_site_aniso_label
_atom_site_aniso_U_11
_atom_site_aniso_U_22
_atom_site_aniso_U_33
_atom_site_aniso_U_23
_atom_site_aniso_U_13
_atom_site_aniso_U_12
Hf1 0.01547(10) 0.02065(10) 0.01472(10) 0.01003(7) 0.00600(6) 0.01116(7)
Cl1 0.0756(13) 0.0922(15) 0.0479(10) 0.0337(10) 0.0236(9) 0.0511(12)
Cl2 0.0204(6) 0.0263(6) 0.0433(7) -0.0054(5) -0.0046(5) 0.0131(5)
Cl3 0.0222(5) 0.0227(5) 0.0397(7) 0.0187(5) 0.0063(5) 0.0062(5)
P1 0.0107(5) 0.0139(5) 0.0171(5) 0.0057(4) 0.0032(4) 0.0062(4)
P2 0.0131(5) 0.0126(5) 0.0160(5) 0.0047(4) 0.0026(4) 0.0066(4)
O1 0.0207(15) 0.0233(15) 0.0195(15) 0.0133(13) 0.0092(12) 0.0161(13)
O2 0.0153(14) 0.0173(14) 0.0192(15) 0.0103(12) 0.0065(11) 0.0095(12)
N1 0.0153(16) 0.0140(16) 0.0100(15) 0.0070(13) 0.0045(12) 0.0086(13)
N2 0.0130(16) 0.0147(16) 0.0146(16) 0.0072(13) 0.0048(13) 0.0077(13)
N3 0.0128(16) 0.0126(16) 0.0208(18) 0.0038(14) 0.0001(14) 0.0061(14)
C1 0.0138(18) 0.0127(18) 0.0175(19) 0.0086(15) 0.0057(15) 0.0086(15)
C2 0.0153(19) 0.0178(19) 0.0172(19) 0.0108(16) 0.0077(15) 0.0097(16)
C3 0.0155(19) 0.019(2) 0.0152(19) 0.0089(16) 0.0060(15) 0.0097(16)
C4 0.0146(19) 0.0114(18) 0.0170(19) 0.0059(15) 0.0021(15) 0.0070(15)
C5 0.0149(19) 0.0118(18) 0.0166(19) 0.0048(15) 0.0004(15) 0.0065(15)
C6 0.0161(19) 0.0123(18) 0.0181(19) 0.0067(16) -0.0016(15) 0.0052(16)
C7 0.020(2) 0.0149(19) 0.024(2) 0.0089(17) 0.0007(17) 0.0097(17)
C8 0.019(2) 0.017(2) 0.023(2) 0.0074(17) 0.0050(17) 0.0120(17)
C9 0.020(2) 0.0157(19) 0.018(2) 0.0081(16) 0.0041(16) 0.0102(17)
C10 0.024(2) 0.019(2) 0.021(2) 0.0116(17) 0.0035(17) 0.0109(18)
C11 0.034(3) 0.026(2) 0.019(2) 0.0093(18) -0.0004(19) 0.016(2)
C12 0.031(3) 0.027(2) 0.035(3) 0.022(2) 0.010(2) 0.010(2)
C13 0.042(3) 0.035(3) 0.034(3) 0.023(2) 0.008(2) 0.026(2)
C14 0.033(3) 0.031(2) 0.034(3) 0.019(2) 0.018(2) 0.027(2)
C15 0.051(3) 0.031(3) 0.041(3) 0.012(2) 0.024(3) 0.031(3)
C16 0.033(3) 0.040(3) 0.084(5) 0.018(3) 0.026(3) 0.020(3)
C17 0.110(6) 0.105(6) 0.043(3) 0.046(4) 0.049(4) 0.099(6)
C18 0.0109(18) 0.0101(17) 0.0163(19) 0.0041(15) 0.0011(14) 0.0048(15)
C19 0.0071(17) 0.0126(18) 0.0147(18) 0.0026(15) -0.0015(14) 0.0025(14)
C20 0.0108(18) 0.0151(19) 0.0148(18) 0.0021(15) -0.0003(14) 0.0070(15)
C21 0.016(2) 0.0154(19) 0.020(2) 0.0041(16) -0.0003(16) 0.0106(17)
C22 0.017(2) 0.0135(19) 0.022(2) 0.0063(16) 0.0005(16) 0.0084(16)
C23 0.0141(19) 0.0159(19) 0.019(2) 0.0084(16) 0.0038(15) 0.0065(16)
C24 0.017(2) 0.025(2) 0.019(2) 0.0058(17) 0.0057(16) 0.0135(18)
C25 0.026(2) 0.035(3) 0.028(2) 0.011(2) 0.0105(19) 0.023(2)
C26 0.017(2) 0.027(2) 0.037(3) 0.012(2) 0.0127(19) 0.0090(19)
C27 0.035(3) 0.040(3) 0.020(2) 0.011(2) 0.0090(19) 0.028(2)
C28 0.031(2) 0.017(2) 0.026(2) 0.0109(18) 0.0052(19) 0.0132(19)
C29 0.042(4) 0.052(4) 0.131(8) 0.064(5) 0.004(4) 0.011(3)
C30 0.077(5) 0.035(3) 0.038(3) 0.021(3) 0.004(3) 0.024(3)
C31 0.136(8) 0.052(4) 0.056(4) 0.032(4) 0.038(5) 0.066(5)
C32 0.018(2) 0.0135(19) 0.024(2) 0.0059(17) 0.0094(17) 0.0062(17)
C33 0.021(2) 0.025(2) 0.035(3) 0.013(2) 0.0108(19) 0.0117(19)
C34 0.023(2) 0.035(3) 0.055(3) 0.022(3) 0.021(2) 0.013(2)
C35 0.035(3) 0.029(3) 0.043(3) 0.018(2) 0.027(2) 0.011(2)
C36 0.039(3) 0.027(3) 0.032(3) 0.016(2) 0.017(2) 0.012(2)
C37 0.024(2) 0.021(2) 0.026(2) 0.0099(19) 0.0093(18) 0.0098(19)
C38 0.0127(19) 0.027(2) 0.021(2) 0.0076(17) 0.0011(16) 0.0119(17)
C39 0.019(2) 0.028(2) 0.028(2) 0.006(2) -0.0007(18) 0.0114(19)
C40 0.027(3) 0.035(3) 0.030(3) 0.001(2) -0.005(2) 0.017(2)
C41 0.033(3) 0.053(3) 0.028(3) 0.009(2) -0.005(2) 0.024(3)
C42 0.038(3) 0.049(3) 0.032(3) 0.022(2) 0.008(2) 0.025(3)
C43 0.022(2) 0.034(3) 0.028(2) 0.014(2) 0.0025(19) 0.015(2)
C44 0.0150(19) 0.0153(18) 0.019(2) 0.0074(16) 0.0046(15) 0.0086(16)
C45 0.016(2) 0.0169(19) 0.024(2) 0.0058(17) 0.0064(17) 0.0088(16)
C46 0.013(2) 0.019(2) 0.034(3) 0.0082(19) 0.0057(18) 0.0058(17)
C47 0.024(2) 0.0131(19) 0.027(2) 0.0067(18) 0.0084(18) 0.0090(17)
C48 0.022(2) 0.020(2) 0.042(3) 0.013(2) 0.014(2) 0.0155(19)
C49 0.016(2) 0.020(2) 0.039(3) 0.014(2) 0.0106(19) 0.0098(17)
C50 0.028(2) 0.0104(19) 0.025(2) 0.0074(17) 0.0125(18) 0.0088(17)
C51 0.029(3) 0.017(2) 0.050(3) 0.013(2) 0.017(2) 0.007(2)
C52 0.056(4) 0.024(3) 0.064(4) 0.019(3) 0.039(3) 0.011(3)
C53 0.091(5) 0.037(3) 0.062(4) 0.035(3) 0.051(4) 0.028(4)
C54 0.087(5) 0.060(4) 0.050(4) 0.042(4) 0.031(4) 0.041(4)
C55 0.045(3) 0.038(3) 0.033(3) 0.024(2) 0.017(2) 0.024(3)
C56 0.0162(19) 0.0189(19) 0.019(2) 0.0112(16) 0.0049(15) 0.0098(16)
C57 0.018(2) 0.023(2) 0.024(2) 0.0086(18) 0.0027(17) 0.0109(18)
C58 0.015(2) 0.031(3) 0.034(3) 0.014(2) -0.0006(19) 0.0080(19)
C59 0.016(2) 0.040(3) 0.047(3) 0.028(2) 0.009(2) 0.016(2)
C60 0.028(2) 0.034(2) 0.034(3) 0.022(2) 0.015(2) 0.023(2)
C61 0.021(2) 0.021(2) 0.026(2) 0.0133(18) 0.0081(18) 0.0119(18)
C62 0.024(2) 0.021(2) 0.0174(19) 0.0021(16) 0.0003(17) 0.0142(18)
C63 0.044(3) 0.024(2) 0.027(2) 0.005(2) 0.004(2) 0.015(2)
C64 0.050(4) 0.028(3) 0.029(3) -0.002(2) -0.003(2) 0.011(3)
C65 0.050(3) 0.038(3) 0.024(3) 0.001(2) -0.005(2) 0.022(3)
C66 0.037(3) 0.033(3) 0.020(2) 0.007(2) 0.006(2) 0.023(2)
C67 0.024(2) 0.023(2) 0.019(2) 0.0055(17) 0.0064(17) 0.0130(19)
O3 0.162(7) 0.070(4) 0.070(4) 0.018(3) 0.020(4) 0.074(5)
C68 0.086(6) 0.059(5) 0.070(5) 0.025(4) 0.010(4) 0.039(5)
C69 0.099(7) 0.058(5) 0.057(4) 0.009(4) 0.003(4) 0.048(5)
C70 0.075(6) 0.099(7) 0.069(5) 0.044(5) 0.008(4) 0.049(5)
C71 0.096(7) 0.067(5) 0.100(6) 0.038(5) 0.025(6) 0.057(5)
O4 0.042(2) 0.044(2) 0.052(2) 0.019(2) 0.014(2) 0.019(2)
C72 0.037(3) 0.058(4) 0.045(3) 0.023(3) 0.004(3) 0.015(3)
C73 0.039(3) 0.061(4) 0.040(3) 0.010(3) 0.011(3) 0.019(3)
C74 0.061(4) 0.053(4) 0.056(4) 0.027(3) 0.021(3) 0.029(4)
C75 0.041(3) 0.059(4) 0.041(3) 0.024(3) 0.011(3) 0.018(3)

loop_
_atom_type_symbol
_atom_type_description
_atom_type_scat_dispersion_real
_atom_type_scat_dispersion_imag
_atom_type_scat_source
C C 0.0033 0.0016 'International Tables Vol C Tables 4.2.6.8 and 6.1.1.4'
H H 0.0000 0.0000 'International Tables Vol C Tables 4.2.6.8 and 6.1.1.4'
N N 0.0061 0.0033 'International Tables Vol C Tables 4.2.6.8 and 6.1.1.4'
O O 0.0106 0.0060 'International Tables Vol C Tables 4.2.6.8 and 6.1.1.4'
P P 0.1023 0.0942 'International Tables Vol C Tables 4.2.6.8 and 6.1.1.4'
Cl Cl 0.1484 0.1585 'International Tables Vol C Tables 4.2.6.8 and 6.1.1.4'
Hf Hf -0.5830 6.1852 'International Tables Vol C Tables 4.2.6.8 and 6.1.1.4'

loop_
_exptl_crystal_face_index_h
_exptl_crystal_face_index_k
_exptl_crystal_face_index_l
_exptl_crystal_face_perp_dist
-2.00 1.00 0.00 0.0350
2.00 -1.00 0.00 0.0570
1.00 0.00 1.00 0.0660
0.00 1.00 2.00 0.0590
-1.00 0.00 -1.00 0.0450
1.00 -1.00 -1.00 0.0400
-1.00 -1.00 2.00 0.0430
1.00 1.00 -2.00 0.0190
-1.00 1.00 1.00 0.0500
-1.00 2.00 0.00 0.0280
1.00 -2.00 0.00 0.0460
0.00 -1.00 2.00 0.0680

loop_
_geom_angle_atom_site_label_1
_geom_angle_atom_site_label_2
_geom_angle_atom_site_label_3
_geom_angle
O1 Hf1 O2 153.96(12)
O1 Hf1 C1 76.74(13)
O2 Hf1 C1 77.31(13)
O1 Hf1 Cl3 92.95(9)
O2 Hf1 Cl3 87.61(9)
C1 Hf1 Cl3 96.15(10)
O1 Hf1 Cl1 100.81(10)
O2 Hf1 Cl1 105.14(10)
C1 Hf1 Cl1 169.88(11)
Cl3 Hf1 Cl1 93.77(6)
O1 Hf1 Cl2 94.05(9)
O2 Hf1 Cl2 85.13(9)
C1 Hf1 Cl2 83.32(10)
Cl3 Hf1 Cl2 172.66(4)
Cl1 Hf1 Cl2 87.09(7)
N3 P1 C32 113.2(2)
N3 P1 C44 107.04(19)
C32 P1 C44 107.1(2)
N3 P1 C38 113.9(2)
C32 P1 C38 107.3(2)
C44 P1 C38 108.1(2)
N3 P2 C62 113.8(2)
N3 P2 C56 108.0(2)
C62 P2 C56 105.8(2)
N3 P2 C50 112.4(2)
C62 P2 C50 109.1(2)
C56 P2 C50 107.3(2)
C5 O1 Hf1 145.6(3)
C19 O2 Hf1 138.6(3)
C1 N1 C4 127.9(3)
C1 N1 C3 112.4(3)
C4 N1 C3 119.7(3)
C1 N2 C18 126.8(3)
C1 N2 C2 112.7(3)
C18 N2 C2 119.7(3)
P1 N3 P2 138.7(2)
N2 C1 N1 108.2(3)
N2 C1 Hf1 125.3(3)
N1 C1 Hf1 126.4(3)
N2 C2 C3 103.0(3)
N2 C2 H2A 111.2
C3 C2 H2A 111.2
N2 C2 H2AB 111.2
C3 C2 H2AB 111.2
H2A C2 H2AB 109.1
N1 C3 C2 103.2(3)
N1 C3 H3A 111.1
C2 C3 H3A 111.1
N1 C3 H3AB 111.1
C2 C3 H3AB 111.1
H3A C3 H3AB 109.1
C9 C4 C5 120.3(4)
C9 C4 N1 118.2(4)
C5 C4 N1 121.5(4)
O1 C5 C4 120.3(4)
O1 C5 C6 120.1(4)
C4 C5 C6 119.6(4)
C7 C6 C5 117.8(4)
C7 C6 C10 121.3(4)
C5 C6 C10 120.9(4)
C6 C7 C8 123.5(4)
C6 C7 H7 118.3
C8 C7 H7 118.3
C9 C8 C7 117.3(4)
C9 C8 C14 122.9(4)
C7 C8 C14 119.7(4)
C8 C9 C4 121.4(4)
C8 C9 H9 119.3
C4 C9 H9 119.3
C11 C10 C6 111.0(4)
C11 C10 C13 107.0(4)
C6 C10 C13 111.5(4)
C11 C10 C12 109.6(4)
C6 C10 C12 109.9(4)
C13 C10 C12 107.8(4)
C10 C11 H11A 109.5
C10 C11 H11B 109.5
H11A C11 H11B 109.5
C10 C11 H11C 109.5
H11A C11 H11C 109.5
H11B C11 H11C 109.5
C10 C12 H12A 109.5
C10 C12 H12B 109.5
H12A C12 H12B 109.5
C10 C12 H12C 109.5
H12A C12 H12C 109.5
H12B C12 H12C 109.5
C10 C13 H13A 109.5
C10 C13 H13B 109.5
H13A C13 H13B 109.5
C10 C13 H13C 109.5
H13A C13 H13C 109.5
H13B C13 H13C 109.5
C17 C14 C15 108.5(5)
C17 C14 C8 112.1(4)
C15 C14 C8 111.8(4)
C17 C14 C16 110.1(6)
C15 C14 C16 107.1(5)
C8 C14 C16 107.1(4)
C14 C15 H15A 109.5
C14 C15 H15B 109.5
H15A C15 H15B 109.5
C14 C15 H15C 109.5
H15A C15 H15C 109.5
H15B C15 H15C 109.5
C14 C16 H16A 109.5
C14 C16 H16B 109.5
H16A C16 H16B 109.5
C14 C16 H16C 109.5
H16A C16 H16C 109.5
H16B C16 H16C 109.5
C14 C17 H17A 109.5
C14 C17 H17B 109.5
H17A C17 H17B 109.5
C14 C17 H17C 109.5
H17A C17 H17C 109.5
H17B C17 H17C 109.5
C23 C18 C19 120.5(4)
C23 C18 N2 117.9(4)
C19 C18 N2 121.6(3)
O2 C19 C20 120.3(4)
O2 C19 C18 120.2(4)
C20 C19 C18 119.5(4)
C21 C20 C19 118.2(4)
C21 C20 C24 121.3(4)
C19 C20 C24 120.5(4)
C22 C21 C20 122.6(4)
C22 C21 H21 118.7
C20 C21 H21 118.7
C21 C22 C23 119.1(4)
C21 C22 C28 120.9(4)
C23 C22 C28 120.0(4)
C22 C23 C18 120.1(4)
C22 C23 H23 120.0
C18 C23 H23 120.0
C20 C24 C25 112.6(4)
C20 C24 C26 110.2(4)
C25 C24 C26 107.1(4)
C20 C24 C27 110.4(4)
C25 C24 C27 105.9(4)
C26 C24 C27 110.5(4)
C24 C25 H25A 109.5
C24 C25 H25B 109.5
H25A C25 H25B 109.5
C24 C25 H25C 109.5
H25A C25 H25C 109.5
H25B C25 H25C 109.5
C24 C26 H26A 109.5
C24 C26 H26B 109.5
H26A C26 H26B 109.5
C24 C26 H26C 109.5
H26A C26 H26C 109.5
H26B C26 H26C 109.5
C24 C27 H27A 109.5
C24 C27 H27B 109.5
H27A C27 H27B 109.5
C24 C27 H27C 109.5
H27A C27 H27C 109.5
H27B C27 H27C 109.5
C30 C28 C31 112.0(5)
C30 C28 C22 110.4(4)
C31 C28 C22 112.4(4)
C30 C28 C29 108.2(6)
C31 C28 C29 105.2(6)
C22 C28 C29 108.3(4)
C28 C29 H29A 109.5
C28 C29 H29B 109.5
H29A C29 H29B 109.5
C28 C29 H29C 109.5
H29A C29 H29C 109.5
H29B C29 H29C 109.5
C28 C30 H30A 109.5
C28 C30 H30B 109.5
H30A C30 H30B 109.5
C28 C30 H30C 109.5
H30A C30 H30C 109.5
H30B C30 H30C 109.5
C28 C31 H31A 109.5
C28 C31 H31B 109.5
H31A C31 H31B 109.5
C28 C31 H31C 109.5
H31A C31 H31C 109.5
H31B C31 H31C 109.5
C37 C32 C33 119.7(4)
C37 C32 P1 119.1(3)
C33 C32 P1 121.1(4)
C34 C33 C32 119.6(5)
C34 C33 H33 120.2
C32 C33 H33 120.2
C35 C34 C33 120.6(5)
C35 C34 H34 119.7
C33 C34 H34 119.7
C34 C35 C36 120.2(5)
C34 C35 H35 119.9
C36 C35 H35 119.9
C35 C36 C37 120.0(5)
C35 C36 H36 120.0
C37 C36 H36 120.0
C32 C37 C36 119.9(5)
C32 C37 H37 120.0
C36 C37 H37 120.0
C43 C38 C39 119.5(4)
C43 C38 P1 120.4(4)
C39 C38 P1 119.7(4)
C40 C39 C38 119.8(5)
C40 C39 H39 120.1
C38 C39 H39 120.1
C41 C40 C39 120.5(5)
C41 C40 H40 119.8
C39 C40 H40 119.8
C40 C41 C42 120.7(5)
C40 C41 H41 119.6
C42 C41 H41 119.6
C41 C42 C43 119.6(5)
C41 C42 H42 120.2
C43 C42 H42 120.2
C38 C43 C42 119.9(5)
C38 C43 H43 120.0
C42 C43 H43 120.0
C49 C44 C45 120.1(4)
C49 C44 P1 119.4(3)
C45 C44 P1 120.5(3)
C46 C45 C44 119.6(4)
C46 C45 H45 120.2
C44 C45 H45 120.2
C47 C46 C45 120.4(4)
C47 C46 H46 119.8
C45 C46 H46 119.8
C48 C47 C46 119.7(4)
C48 C47 H47 120.1
C46 C47 H47 120.1
C47 C48 C49 120.3(4)
C47 C48 H48 119.9
C49 C48 H48 119.9
C44 C49 C48 120.0(4)
C44 C49 H49 120.0
C48 C49 H49 120.0
C55 C50 C51 119.5(5)
C55 C50 P2 120.6(4)
C51 C50 P2 119.7(4)
C50 C51 C52 119.1(6)
C50 C51 H51 120.5
C52 C51 H51 120.4
C53 C52 C51 120.2(6)
C53 C52 H52 119.9
C51 C52 H52 119.9
C52 C53 C54 120.2(6)
C52 C53 H53 119.9
C54 C53 H53 119.9
C53 C54 C55 122.0(7)
C53 C54 H54 119.0
C55 C54 H54 119.0
C50 C55 C54 119.0(6)
C50 C55 H55 120.5
C54 C55 H55 120.5
C57 C56 C61 119.8(4)
C57 C56 P2 121.2(3)
C61 C56 P2 119.0(3)
C58 C57 C56 120.2(4)
C58 C57 H57 119.9
C56 C57 H57 119.9
C57 C58 C59 119.4(5)
C57 C58 H58 120.3
C59 C58 H58 120.3
C60 C59 C58 120.7(4)
C60 C59 H59 119.7
C58 C59 H59 119.7
C59 C60 C61 120.1(4)
C59 C60 H60 120.0
C61 C60 H60 120.0
C60 C61 C56 119.8(4)
C60 C61 H61 120.1
C56 C61 H61 120.1
C67 C62 C63 119.2(4)
C67 C62 P2 117.0(3)
C63 C62 P2 123.7(4)
C64 C63 C62 119.7(5)
C64 C63 H63 120.2
C62 C63 H63 120.2
C65 C64 C63 120.3(5)
C65 C64 H64 119.8
C63 C64 H64 119.8
C66 C65 C64 120.7(5)
C66 C65 H65 119.7
C64 C65 H65 119.7
C65 C66 C67 119.8(5)
C65 C66 H66 120.1
C67 C66 H66 120.1
C66 C67 C62 120.2(5)
C66 C67 H67 119.9
C62 C67 H67 119.9
C68 O3 C71 110.6(7)
O3 C68 C69 104.9(7)
O3 C68 H68A 110.8
C69 C68 H68A 110.8
O3 C68 H68B 110.8
C69 C68 H68B 110.8
H68A C68 H68B 108.8
C70 C69 C68 105.3(7)
C70 C69 H69A 110.7
C68 C69 H69A 110.7
C70 C69 H69B 110.7
C68 C69 H69B 110.7
H69A C69 H69B 108.8
C69 C70 C71 102.0(7)
C69 C70 H70A 111.4
C71 C70 H70A 111.4
C69 C70 H70B 111.4
C71 C70 H70B 111.4
H70A C70 H70B 109.2
O3 C71 C70 106.2(7)
O3 C71 H71A 110.5
C70 C71 H71A 110.5
O3 C71 H71B 110.5
C70 C71 H71B 110.5
H71A C71 H71B 108.7
C72 O4 C75 111.0(5)
O4 C72 C73 105.5(5)
O4 C72 H72A 110.6
C73 C72 H72A 110.6
O4 C72 H72B 110.6
C73 C72 H72B 110.6
H72A C72 H72B 108.8
C74 C73 C72 101.7(6)
C74 C73 H73A 111.4
C72 C73 H73A 111.4
C74 C73 H73B 111.4
C72 C73 H73B 111.4
H73A C73 H73B 109.3
C73 C74 C75 103.1(6)
C73 C74 H74A 111.1
C75 C74 H74A 111.1
C73 C74 H74B 111.1
C75 C74 H74B 111.1
H74A C74 H74B 109.1
O4 C75 C74 104.5(5)
O4 C75 H75A 110.8
C74 C75 H75A 110.8
O4 C75 H75B 110.8
C74 C75 H75B 110.8
H75A C75 H75B 108.9

loop_
_geom_bond_atom_site_label_1
_geom_bond_atom_site_label_2
_geom_bond_distance
Hf1 O1 1.989(3)
Hf1 O2 1.991(3)
Hf1 C1 2.337(4)
Hf1 Cl3 2.4620(12)
Hf1 Cl1 2.4841(19)
Hf1 Cl2 2.4931(13)
P1 N3 1.586(4)
P1 C32 1.799(4)
P1 C44 1.801(4)
P1 C38 1.805(5)
P2 N3 1.587(4)
P2 C62 1.790(5)
P2 C56 1.795(4)
P2 C50 1.800(4)
O1 C5 1.333(5)
O2 C19 1.333(5)
N1 C1 1.354(5)
N1 C4 1.426(5)
N1 C3 1.480(5)
N2 C1 1.348(5)
N2 C18 1.426(5)
N2 C2 1.481(5)
C2 C3 1.511(6)
C2 H2A 0.9900
C2 H2AB 0.9900
C3 H3A 0.9900
C3 H3AB 0.9900
C4 C9 1.395(6)
C4 C5 1.403(6)
C5 C6 1.416(6)
C6 C7 1.388(6)
C6 C10 1.531(6)
C7 C8 1.403(6)
C7 H7 0.9500
C8 C9 1.385(6)
C8 C14 1.530(6)
C9 H9 0.9500
C10 C11 1.524(6)
C10 C13 1.534(6)
C10 C12 1.553(7)
C11 H11A 0.9800
C11 H11B 0.9800
C11 H11C 0.9800
C12 H12A 0.9800
C12 H12B 0.9800
C12 H12C 0.9800
C13 H13A 0.9800
C13 H13B 0.9800
C13 H13C 0.9800
C14 C17 1.510(8)
C14 C15 1.522(7)
C14 C16 1.546(8)
C15 H15A 0.9800
C15 H15B 0.9800
C15 H15C 0.9800
C16 H16A 0.9800
C16 H16B 0.9800
C16 H16C 0.9800
C17 H17A 0.9800
C17 H17B 0.9800
C17 H17C 0.9800
C18 C23 1.402(6)
C18 C19 1.409(6)
C19 C20 1.408(6)
C20 C21 1.405(6)
C20 C24 1.529(6)
C21 C22 1.382(6)
C21 H21 0.9500
C22 C23 1.391(6)
C22 C28 1.549(6)
C23 H23 0.9500
C24 C25 1.533(6)
C24 C26 1.545(6)
C24 C27 1.550(6)
C25 H25A 0.9800
C25 H25B 0.9800
C25 H25C 0.9800
C26 H26A 0.9800
C26 H26B 0.9800
C26 H26C 0.9800
C27 H27A 0.9800
C27 H27B 0.9800
C27 H27C 0.9800
C28 C30 1.497(8)
C28 C31 1.499(8)
C28 C29 1.562(9)
C29 H29A 0.9800
C29 H29B 0.9800
C29 H29C 0.9800
C30 H30A 0.9800
C30 H30B 0.9800
C30 H30C 0.9800
C31 H31A 0.9800
C31 H31B 0.9800
C31 H31C 0.9800
C32 C37 1.387(7)
C32 C33 1.400(6)
C33 C34 1.384(7)
C33 H33 0.9500
C34 C35 1.373(8)
C34 H34 0.9500
C35 C36 1.385(8)
C35 H35 0.9500
C36 C37 1.390(7)
C36 H36 0.9500
C37 H37 0.9500
C38 C43 1.385(7)
C38 C39 1.397(7)
C39 C40 1.387(7)
C39 H39 0.9500
C40 C41 1.369(9)
C40 H40 0.9500
C41 C42 1.373(9)
C41 H41 0.9500
C42 C43 1.406(7)
C42 H42 0.9500
C43 H43 0.9500
C44 C49 1.380(6)
C44 C45 1.389(6)
C45 C46 1.386(6)
C45 H45 0.9500
C46 C47 1.385(6)
C46 H46 0.9500
C47 C48 1.381(6)
C47 H47 0.9500
C48 C49 1.386(6)
C48 H48 0.9500
C49 H49 0.9500
C50 C55 1.385(7)
C50 C51 1.400(7)
C51 C52 1.420(8)
C51 H51 0.9500
C52 C53 1.350(11)
C52 H52 0.9500
C53 C54 1.358(11)
C53 H53 0.9500
C54 C55 1.389(8)
C54 H54 0.9500
C55 H55 0.9500
C56 C57 1.388(6)
C56 C61 1.399(6)
C57 C58 1.385(6)
C57 H57 0.9500
C58 C59 1.394(7)
C58 H58 0.9500
C59 C60 1.376(8)
C59 H59 0.9500
C60 C61 1.383(6)
C60 H60 0.9500
C61 H61 0.9500
C62 C67 1.393(7)
C62 C63 1.401(7)
C63 C64 1.384(8)
C63 H63 0.9500
C64 C65 1.377(9)
C64 H64 0.9500
C65 C66 1.373(8)
C65 H65 0.9500
C66 C67 1.389(7)
C66 H66 0.9500
C67 H67 0.9500
O3 C68 1.396(10)
O3 C71 1.437(11)
C68 C69 1.493(11)
C68 H68A 0.9900
C68 H68B 0.9900
C69 C70 1.472(12)
C69 H69A 0.9900
C69 H69B 0.9900
C70 C71 1.502(13)
C70 H70A 0.9900
C70 H70B 0.9900
C71 H71A 0.9900
C71 H71B 0.9900
O4 C72 1.414(8)
O4 C75 1.427(8)
C72 C73 1.502(10)
C72 H72A 0.9900
C72 H72B 0.9900
C73 C74 1.499(10)
C73 H73A 0.9900
C73 H73B 0.9900
C74 C75 1.523(10)
C74 H74A 0.9900
C74 H74B 0.9900
C75 H75A 0.9900
C75 H75B 0.9900

loop_
_geom_torsion_atom_site_label_1
_geom_torsion_atom_site_label_2
_geom_torsion_atom_site_label_3
_geom_torsion_atom_site_label_4
_geom_torsion
C32 P1 N3 P2 -73.7(4)
C44 P1 N3 P2 168.6(4)
C38 P1 N3 P2 49.2(4)
C62 P2 N3 P1 -47.6(4)
C56 P2 N3 P1 -164.8(3)
C50 P2 N3 P1 77.0(4)
C18 N2 C1 N1 -170.9(4)
C2 N2 C1 N1 -1.6(5)
C18 N2 C1 Hf1 5.6(6)
C2 N2 C1 Hf1 175.0(3)
C4 N1 C1 N2 177.1(4)
C3 N1 C1 N2 -3.4(5)
C4 N1 C1 Hf1 0.6(6)
C3 N1 C1 Hf1 -179.9(3)
C1 N2 C2 C3 5.6(4)
C18 N2 C2 C3 175.7(3)
C1 N1 C3 C2 6.6(4)
C4 N1 C3 C2 -173.8(3)
N2 C2 C3 N1 -6.8(4)
C1 N1 C4 C9 174.3(4)
C3 N1 C4 C9 -5.2(5)
C1 N1 C4 C5 -7.2(6)
C3 N1 C4 C5 173.3(4)
Hf1 O1 C5 C4 14.3(7)
Hf1 O1 C5 C6 -166.5(3)
C9 C4 C5 O1 -179.3(4)
N1 C4 C5 O1 2.2(6)
C9 C4 C5 C6 1.5(6)
N1 C4 C5 C6 -176.9(4)
O1 C5 C6 C7 179.7(4)
C4 C5 C6 C7 -1.1(6)
O1 C5 C6 C10 -0.9(6)
C4 C5 C6 C10 178.3(4)
C5 C6 C7 C8 0.5(6)
C10 C6 C7 C8 -179.0(4)
C6 C7 C8 C9 -0.1(7)
C6 C7 C8 C14 176.5(4)
C7 C8 C9 C4 0.5(6)
C14 C8 C9 C4 -176.1(4)
C5 C4 C9 C8 -1.2(6)
N1 C4 C9 C8 177.3(4)
C7 C6 C10 C11 121.4(5)
C5 C6 C10 C11 -58.1(5)
C7 C6 C10 C13 2.1(6)
C5 C6 C10 C13 -177.3(4)
C7 C6 C10 C12 -117.3(5)
C5 C6 C10 C12 63.3(5)
C9 C8 C14 C17 -19.6(7)
C7 C8 C14 C17 164.0(5)
C9 C8 C14 C15 -141.7(5)
C7 C8 C14 C15 41.8(6)
C9 C8 C14 C16 101.3(6)
C7 C8 C14 C16 -75.2(6)
C1 N2 C18 C23 165.1(4)
C2 N2 C18 C23 -3.5(5)
C1 N2 C18 C19 -16.3(6)
C2 N2 C18 C19 175.0(4)
Hf1 O2 C19 C20 -141.9(3)
Hf1 O2 C19 C18 38.8(6)
C23 C18 C19 O2 177.0(4)
N2 C18 C19 O2 -1.5(6)
C23 C18 C19 C20 -2.3(6)
N2 C18 C19 C20 179.2(4)
O2 C19 C20 C21 -179.0(4)
C18 C19 C20 C21 0.3(6)
O2 C19 C20 C24 1.3(6)
C18 C19 C20 C24 -179.4(4)
C19 C20 C21 C22 0.4(6)
C24 C20 C21 C22 180.0(4)
C20 C21 C22 C23 1.0(6)
C20 C21 C22 C28 -177.6(4)
C21 C22 C23 C18 -3.0(6)
C28 C22 C23 C18 175.6(4)
C19 C18 C23 C22 3.7(6)
N2 C18 C23 C22 -177.8(4)
C21 C20 C24 C25 0.2(6)
C19 C20 C24 C25 179.8(4)
C21 C20 C24 C26 119.8(4)
C19 C20 C24 C26 -60.6(5)
C21 C20 C24 C27 -118.0(4)
C19 C20 C24 C27 61.7(5)
C21 C22 C28 C30 -111.2(5)
C23 C22 C28 C30 70.2(6)
C21 C22 C28 C31 14.6(7)
C23 C22 C28 C31 -163.9(6)
C21 C22 C28 C29 130.5(6)
C23 C22 C28 C29 -48.1(7)
N3 P1 C32 C37 -25.6(4)
C44 P1 C32 C37 92.1(4)
C38 P1 C32 C37 -152.1(4)
N3 P1 C32 C33 157.7(4)
C44 P1 C32 C33 -84.6(4)
C38 P1 C32 C33 31.2(4)
C37 C32 C33 C34 0.6(7)
P1 C32 C33 C34 177.2(4)
C32 C33 C34 C35 0.9(8)
C33 C34 C35 C36 -1.6(9)
C34 C35 C36 C37 0.7(8)
C33 C32 C37 C36 -1.4(7)
P1 C32 C37 C36 -178.2(4)
C35 C36 C37 C32 0.8(8)
N3 P1 C38 C43 95.8(4)
C32 P1 C38 C43 -138.2(4)
C44 P1 C38 C43 -23.0(4)
N3 P1 C38 C39 -76.5(4)
C32 P1 C38 C39 49.5(4)
C44 P1 C38 C39 164.7(4)
C43 C38 C39 C40 -1.3(7)
P1 C38 C39 C40 171.0(4)
C38 C39 C40 C41 0.5(8)
C39 C40 C41 C42 0.4(9)
C40 C41 C42 C43 -0.5(9)
C39 C38 C43 C42 1.1(7)
P1 C38 C43 C42 -171.2(4)
C41 C42 C43 C38 -0.2(8)
N3 P1 C44 C49 164.3(4)
C32 P1 C44 C49 42.7(4)
C38 P1 C44 C49 -72.6(4)
N3 P1 C44 C45 -15.4(4)
C32 P1 C44 C45 -137.0(4)
C38 P1 C44 C45 107.7(4)
C49 C44 C45 C46 -0.8(7)
P1 C44 C45 C46 178.9(4)
C44 C45 C46 C47 0.3(7)
C45 C46 C47 C48 0.7(7)
C46 C47 C48 C49 -1.2(8)
C45 C44 C49 C48 0.3(7)
P1 C44 C49 C48 -179.4(4)
C47 C48 C49 C44 0.7(8)
N3 P2 C50 C55 103.7(4)
C62 P2 C50 C55 -129.2(4)
C56 P2 C50 C55 -14.9(5)
N3 P2 C50 C51 -70.5(4)
C62 P2 C50 C51 56.6(4)
C56 P2 C50 C51 170.9(4)
C55 C50 C51 C52 -0.5(7)
P2 C50 C51 C52 173.7(4)
C50 C51 C52 C53 -0.6(9)
C51 C52 C53 C54 0.7(10)
C52 C53 C54 C55 0.2(11)
C51 C50 C55 C54 1.4(8)
P2 C50 C55 C54 -172.8(5)
C53 C54 C55 C50 -1.3(10)
N3 P2 C56 C57 -13.2(4)
C62 P2 C56 C57 -135.4(4)
C50 P2 C56 C57 108.2(4)
N3 P2 C56 C61 166.3(3)
C62 P2 C56 C61 44.2(4)
C50 P2 C56 C61 -72.3(4)
C61 C56 C57 C58 1.5(7)
P2 C56 C57 C58 -179.0(4)
C56 C57 C58 C59 -0.6(7)
C57 C58 C59 C60 -1.0(8)
C58 C59 C60 C61 1.8(7)
C59 C60 C61 C56 -0.9(7)
C57 C56 C61 C60 -0.7(7)
P2 C56 C61 C60 179.7(3)
N3 P2 C62 C67 -48.9(4)
C56 P2 C62 C67 69.5(4)
C50 P2 C62 C67 -175.3(4)
N3 P2 C62 C63 127.1(4)
C56 P2 C62 C63 -114.5(4)
C50 P2 C62 C63 0.7(5)
C67 C62 C63 C64 -1.2(8)
P2 C62 C63 C64 -177.1(5)
C62 C63 C64 C65 0.4(10)
C63 C64 C65 C66 0.1(10)
C64 C65 C66 C67 0.2(9)
C65 C66 C67 C62 -1.1(8)
C63 C62 C67 C66 1.5(7)
P2 C62 C67 C66 177.7(4)
C71 O3 C68 C69 -14.1(11)
O3 C68 C69 C70 29.9(11)
C68 C69 C70 C71 -32.9(10)
C68 O3 C71 C70 -6.6(11)
C69 C70 C71 O3 24.5(10)
C75 O4 C72 C73 17.3(7)
O4 C72 C73 C74 -33.7(7)
C72 C73 C74 C75 36.7(7)
C72 O4 C75 C74 6.3(7)
C73 C74 C75 O4 -27.3(7)

loop_
_platon_squeeze_void_nr
_platon_squeeze_void_average_x
_platon_squeeze_void_average_y
_platon_squeeze_void_average_z
_platon_squeeze_void_volume
_platon_squeeze_void_count_electrons
_platon_squeeze_void_content
1 0.500 0.679 0.500 450 102 ' '
